data_7248648
loop_
_publ_author_name
'Wang, Meiying'
'Jia, Chunbo'
'Hui, Hehua'
'Xu, Qianxiang'
'Li, Xiang'
'Ren, Yuanhang'
'Yue, Bin'
'He, Heyong'

_publ_section_title
;
 Engineering the heterogeneous photocatalytic activity of crystalline
 decatungstate-based coordination polymers
;
_journal_issue 25
_journal_name_full CrystEngComm
_journal_page_first 3303
_journal_page_last 3310
_journal_paper_doi 10.1039/D4CE00391H
_journal_volume 26
_journal_year 2024
_chemical_formula_sum 'C28 H28 Cu2 N8 O42 S2 W10'
_chemical_formula_weight 3192.32
_space_group_crystal_system monoclinic
_space_group_IT_number 14
_space_group_name_Hall '-P 2yn'
_space_group_name_H-M_alt 'P 1 21/n 1'
_atom_sites_solution_hydrogens mixed
_audit_creation_method SHELXL-2016/6
_audit_update_record
;
2024-05-16 deposited with the CCDC.	2024-05-20 downloaded from the CCDC.
;
_cell_angle_alpha 90
_cell_angle_beta 106.222(2)
_cell_angle_gamma 90
_cell_formula_units_Z 2
_cell_length_a 10.3627(6)
_cell_length_b 18.5962(11)
_cell_length_c 16.5939(10)
_cell_measurement_reflns_used 9919
_cell_measurement_temperature 298(2)
_cell_measurement_theta_max 59.36
_cell_measurement_theta_min 3.18
_cell_volume 3070.4(3)
_computing_structure_refinement 'SHELXL-2016/6 (Sheldrick, 2016)'
_diffrn_ambient_temperature 298(2)
_diffrn_measured_fraction_theta_full 0.993
_diffrn_measured_fraction_theta_max 0.989
_diffrn_measurement_device_type 'Bruker APEX-II CCD'
_diffrn_measurement_method '\f and \w scans'
_diffrn_radiation_type GaK\a
_diffrn_radiation_wavelength 1.34138
_diffrn_reflns_av_R_equivalents 0.0680
_diffrn_reflns_av_unetI/netI 0.0566
_diffrn_reflns_Laue_measured_fraction_full 0.993
_diffrn_reflns_Laue_measured_fraction_max 0.989
_diffrn_reflns_limit_h_max 13
_diffrn_reflns_limit_h_min -13
_diffrn_reflns_limit_k_max 17
_diffrn_reflns_limit_k_min -23
_diffrn_reflns_limit_l_max 20
_diffrn_reflns_limit_l_min -21
_diffrn_reflns_number 28961
_diffrn_reflns_point_group_measured_fraction_full 0.993
_diffrn_reflns_point_group_measured_fraction_max 0.989
_diffrn_reflns_theta_full 53.594
_diffrn_reflns_theta_max 59.460
_diffrn_reflns_theta_min 4.384
_exptl_absorpt_coefficient_mu 28.529
_exptl_absorpt_correction_T_max 0.082
_exptl_absorpt_correction_T_min 0.006
_exptl_absorpt_correction_type multi-scan
_exptl_absorpt_process_details SADABS
_exptl_crystal_colour blue-green
_exptl_crystal_density_diffrn 3.438
_exptl_crystal_description block
_exptl_crystal_F_000 2836
_refine_diff_density_max 1.524
_refine_diff_density_min -1.151
_refine_diff_density_rms 0.260
_refine_ls_extinction_coef 0.000172(12)
_refine_ls_extinction_expression Fc^*^=kFc[1+0.001xFc^2^\l^3^/sin(2\q)]^-1/4^
_refine_ls_extinction_method 'SHELXL-2016/6 (Sheldrick 2016)'
_refine_ls_goodness_of_fit_ref 1.044
_refine_ls_hydrogen_treatment constr
_refine_ls_matrix_type full
_refine_ls_number_parameters 412
_refine_ls_number_reflns 6733
_refine_ls_number_restraints 0
_refine_ls_restrained_S_all 1.044
_refine_ls_R_factor_all 0.0499
_refine_ls_R_factor_gt 0.0379
_refine_ls_shift/su_max 0.001
_refine_ls_shift/su_mean 0.000
_refine_ls_structure_factor_coef Fsqd
_refine_ls_weighting_details 'w=1/[\s^2^(Fo^2^)+(0.0237P)^2^+21.1442P] where P=(Fo^2^+2Fc^2^)/3'
_refine_ls_weighting_scheme calc
_refine_ls_wR_factor_gt 0.0797
_refine_ls_wR_factor_ref 0.0855
_reflns_Friedel_coverage 0.000
_reflns_number_gt 5611
_reflns_number_total 6733
_reflns_threshold_expression 'I > 2\s(I)'
_cod_data_source_file d4ce00391h2.cif
_cod_data_source_block ga_210402d
_cod_depositor_comments 'Adding full bibliography for 7248648--7248651.cif.'
_cod_original_sg_symbol_H-M 'P 21/n'
_cod_database_code 7248648
_shelx_shelxl_version_number 2016/6
_shelx_space_group_comment
;
The symmetry employed for this shelxl refinement is uniquely defined
by the following loop, which should always be used as a source of
symmetry information in preference to the above space-group names.
They are only intended as comments.
;

loop_
_space_group_symop_operation_xyz
'x, y, z'
'-x+1/2, y+1/2, -z+1/2'
'-x, -y, -z'
'x-1/2, -y-1/2, z-1/2'

loop_
_atom_site_label
_atom_site_type_symbol
_atom_site_fract_x
_atom_site_fract_y
_atom_site_fract_z
_atom_site_U_iso_or_equiv
_atom_site_adp_type
_atom_site_occupancy
_atom_site_site_symmetry_order
_atom_site_calc_flag
_atom_site_refinement_flags_posn
_atom_site_refinement_flags_adp
_atom_site_refinement_flags_occupancy
_atom_site_disorder_assembly
_atom_site_disorder_group
W1 W 0.91343(4) 0.37615(2) 0.37791(2) 0.01985(11) Uani 1 1 d . . . . .
W2 W 0.77415(4) 0.58974(2) 0.51920(2) 0.01898(10) Uani 1 1 d . . . . .
W3 W 1.11618(4) 0.45132(2) 0.28045(2) 0.01993(11) Uani 1 1 d . . . . .
W4 W 0.86989(4) 0.54493(2) 0.32021(2) 0.02005(11) Uani 1 1 d . . . . .
W5 W 0.81964(4) 0.42283(2) 0.57605(2) 0.01791(10) Uani 1 1 d . . . . .
Cu1 Cu 0.56009(13) 0.28399(7) 0.57293(7) 0.0206(3) Uani 1 1 d . . . . .
S1 S 0.2890(2) 0.20455(13) 0.56325(13) 0.0310(5) Uani 1 1 d . . . . .
O1 O 0.9183(6) 0.6572(3) 0.5504(3) 0.0219(12) Uani 1 1 d . . . . .
O2 O 0.9553(5) 0.5097(3) 0.2394(3) 0.0203(12) Uani 1 1 d . . . . .
O3 O 0.9890(6) 0.3756(3) 0.2867(3) 0.0210(12) Uani 1 1 d . . . . .
O4 O 0.9858(5) 0.3873(3) 0.6461(3) 0.0202(12) Uani 1 1 d . . . . .
O5 O 1.2087(6) 0.5369(3) 0.3194(3) 0.0217(12) Uani 1 1 d . . . . .
O6 O 0.9472(5) 0.5210(3) 0.5995(3) 0.0165(11) Uani 1 1 d . . . . .
O7 O 0.7947(6) 0.4510(3) 0.3228(3) 0.0229(12) Uani 1 1 d . . . . .
O8 O 0.6988(5) 0.4960(3) 0.5189(3) 0.0213(12) Uani 1 1 d . . . . .
O9 O 1.2409(6) 0.4000(3) 0.3662(3) 0.0208(12) Uani 1 1 d . . . . .
O10 O 0.8265(5) 0.5669(3) 0.4228(3) 0.0201(12) Uani 1 1 d . . . . .
O11 O 0.8711(5) 0.4043(3) 0.4799(3) 0.0188(11) Uani 1 1 d . . . . .
O12 O 0.7467(6) 0.5914(4) 0.2520(4) 0.0324(15) Uani 1 1 d . . . . .
O13 O 0.8195(6) 0.2998(3) 0.3557(4) 0.0309(14) Uani 1 1 d . . . . .
O14 O 0.7078(6) 0.3531(3) 0.5706(3) 0.0262(13) Uani 1 1 d . . . . .
O15 O 0.6383(6) 0.6412(3) 0.4739(3) 0.0249(13) Uani 1 1 d . . . . .
O16 O 1.1642(6) 0.4299(3) 0.1926(4) 0.0294(14) Uani 1 1 d . . . . .
O17 O 0.7230(7) 0.2017(4) 0.6112(4) 0.0412(17) Uani 1 1 d . . . . .
H17A H 0.780727 0.208006 0.584028 0.062 Uiso 1 1 d R U . . .
H17B H 0.688674 0.159888 0.600655 0.062 Uiso 1 1 d R U . . .
O18 O 0.4423(6) 0.2052(3) 0.5898(4) 0.0293(14) Uani 1 1 d . . . . .
O19 O 0.5272(6) 0.5479(3) 0.7090(3) 0.0235(13) Uani 1 1 d . . . . .
C1 C 0.4876(10) 0.7956(5) 0.5867(5) 0.031(2) Uani 1 1 d . . . . .
H1 H 0.481553 0.835636 0.552217 0.037 Uiso 1 1 calc R U . . .
C2 C 0.5109(11) 0.8060(6) 0.6723(6) 0.039(2) Uani 1 1 d . . . . .
H2 H 0.521927 0.851951 0.695280 0.047 Uiso 1 1 calc R U . . .
C3 C 0.5173(10) 0.7459(5) 0.7229(5) 0.031(2) Uani 1 1 d . . . . .
H3 H 0.531550 0.751461 0.780388 0.037 Uiso 1 1 calc R U . . .
C4 C 0.5023(8) 0.6774(5) 0.6876(5) 0.0225(18) Uani 1 1 d . . . . .
C5 C 0.4801(8) 0.6725(4) 0.6012(5) 0.0191(16) Uani 1 1 d . . . . .
H5 H 0.469219 0.627081 0.576711 0.023 Uiso 1 1 calc R U . . .
C6 C 0.5088(9) 0.6150(5) 0.7390(5) 0.0241(18) Uani 1 1 d . . . . .
C7 C 0.5313(9) 0.5039(5) 0.7759(5) 0.0257(19) Uani 1 1 d . . . . .
C8 C 0.5532(8) 0.4271(5) 0.7691(5) 0.0225(18) Uani 1 1 d . . . . .
C9 C 0.5492(8) 0.3954(4) 0.6941(5) 0.0181(16) Uani 1 1 d . . . . .
H9 H 0.531266 0.423936 0.646207 0.022 Uiso 1 1 calc R U . . .
C10 C 0.5951(9) 0.2830(5) 0.7549(5) 0.032(2) Uani 1 1 d . . . . .
H10 H 0.608526 0.233985 0.749514 0.038 Uiso 1 1 calc R U . . .
C11 C 0.5820(11) 0.3834(6) 0.8404(6) 0.038(2) Uani 1 1 d . . . . .
H11 H 0.587947 0.403141 0.892845 0.046 Uiso 1 1 calc R U . . .
C12 C 0.6012(11) 0.3109(6) 0.8323(5) 0.039(2) Uani 1 1 d . . . . .
H12 H 0.618367 0.280990 0.879083 0.046 Uiso 1 1 calc R U . . .
C13 C 0.2525(12) 0.1141(6) 0.5845(8) 0.051(3) Uani 1 1 d . . . . .
H13A H 0.284450 0.082216 0.548820 0.076 Uiso 1 1 calc R U . . .
H13B H 0.157181 0.108431 0.573927 0.076 Uiso 1 1 calc R U . . .
H13C H 0.296271 0.103036 0.642154 0.076 Uiso 1 1 calc R U . . .
C14 C 0.2371(12) 0.2469(6) 0.6454(7) 0.050(3) Uani 1 1 d . . . . .
H14A H 0.282162 0.224893 0.698025 0.075 Uiso 1 1 calc R U . . .
H14B H 0.141696 0.241548 0.635016 0.075 Uiso 1 1 calc R U . . .
H14C H 0.259388 0.297102 0.647252 0.075 Uiso 1 1 calc R U . . .
N1 N 0.4734(7) 0.7298(4) 0.5515(4) 0.0218(15) Uani 1 1 d . . . . .
N2 N 0.5036(9) 0.6115(4) 0.8156(4) 0.0342(19) Uani 1 1 d . . . . .
H2A H 0.492366 0.647070 0.846084 0.041 Uiso 1 1 calc R U . . .
N3 N 0.5198(8) 0.5392(4) 0.8399(4) 0.0298(17) Uani 1 1 d . . . . .
N4 N 0.5699(7) 0.3253(4) 0.6869(4) 0.0235(15) Uani 1 1 d . . . . .
O1W O 0.8895(12) 0.1950(7) 0.5006(7) 0.052(4) Uiso 0.583(15) 1 d G . P A 1
H1WA H 0.868339 0.230964 0.525935 0.078 Uiso 0.583(15) 1 d G U P A 1
H1WB H 0.819200 0.171043 0.477100 0.078 Uiso 0.583(15) 1 d G U P A 1
O2W O 0.4307(18) 0.4666(9) 0.9798(7) 0.107(8) Uiso 0.583(15) 1 d G . P A 1
H2WA H 0.416456 0.424000 0.961007 0.161 Uiso 0.583(15) 1 d G U P A 1
H2WB H 0.487584 0.486926 0.959046 0.161 Uiso 0.583(15) 1 d G U P A 1
O4W O 0.1420(18) 0.4762(11) 0.0217(7) 0.072(7) Uiso 0.417(15) 1 d G . P A 2
H4WB H 0.080488 0.444529 0.008410 0.108 Uiso 0.417(15) 1 d G U P A 2
H4WA H 0.133070 0.500421 0.063182 0.108 Uiso 0.417(15) 1 d G U P A 2
O3W O 0.3016(17) 0.4312(9) 0.9361(8) 0.089(9) Uiso 0.417(15) 1 d G . P A 2
H3WA H 0.360901 0.402864 0.927700 0.134 Uiso 0.417(15) 1 d G U P A 2
H3WB H 0.337446 0.471479 0.953366 0.134 Uiso 0.417(15) 1 d G U P A 2

loop_
_atom_site_aniso_label
_atom_site_aniso_U_11
_atom_site_aniso_U_22
_atom_site_aniso_U_33
_atom_site_aniso_U_23
_atom_site_aniso_U_13
_atom_site_aniso_U_12
W1 0.0211(2) 0.0215(2) 0.01737(19) -0.00273(15) 0.00613(15) -0.00335(15)
W2 0.0190(2) 0.0209(2) 0.01643(19) 0.00101(15) 0.00390(14) 0.00303(15)
W3 0.0225(2) 0.0254(2) 0.01342(19) -0.00322(15) 0.00755(15) -0.00117(16)
W4 0.0191(2) 0.0242(2) 0.01585(19) 0.00065(15) 0.00323(14) 0.00182(16)
W5 0.0197(2) 0.0195(2) 0.01500(19) -0.00105(15) 0.00561(14) -0.00335(15)
Cu1 0.0258(7) 0.0191(6) 0.0179(6) 0.0006(5) 0.0079(5) -0.0028(5)
S1 0.0301(12) 0.0382(13) 0.0235(11) 0.0032(9) 0.0051(9) -0.0023(10)
O1 0.026(3) 0.023(3) 0.018(3) 0.006(2) 0.008(2) 0.005(2)
O2 0.023(3) 0.026(3) 0.010(2) 0.003(2) 0.001(2) 0.000(2)
O3 0.025(3) 0.020(3) 0.018(3) -0.006(2) 0.007(2) -0.003(2)
O4 0.021(3) 0.018(3) 0.022(3) 0.000(2) 0.006(2) -0.001(2)
O5 0.023(3) 0.030(3) 0.014(3) 0.001(2) 0.009(2) 0.002(2)
O6 0.014(3) 0.022(3) 0.011(2) 0.002(2) 0.000(2) -0.001(2)
O7 0.022(3) 0.028(3) 0.016(3) -0.003(2) 0.001(2) -0.002(2)
O8 0.020(3) 0.027(3) 0.019(3) -0.001(2) 0.007(2) -0.004(2)
O9 0.023(3) 0.024(3) 0.017(3) -0.006(2) 0.010(2) -0.003(2)
O10 0.022(3) 0.020(3) 0.020(3) -0.003(2) 0.008(2) 0.004(2)
O11 0.018(3) 0.024(3) 0.017(3) -0.002(2) 0.009(2) 0.002(2)
O12 0.029(3) 0.038(4) 0.029(3) 0.005(3) 0.007(3) 0.008(3)
O13 0.035(4) 0.028(3) 0.030(3) -0.007(3) 0.009(3) -0.006(3)
O14 0.032(3) 0.029(3) 0.022(3) -0.005(3) 0.014(3) -0.013(3)
O15 0.029(3) 0.025(3) 0.020(3) 0.001(2) 0.005(2) 0.005(3)
O16 0.036(4) 0.037(4) 0.019(3) 0.000(3) 0.015(3) 0.000(3)
O17 0.031(4) 0.032(4) 0.062(5) 0.011(3) 0.014(3) 0.006(3)
O18 0.027(3) 0.027(3) 0.033(3) 0.003(3) 0.008(3) -0.003(3)
O19 0.028(3) 0.031(3) 0.015(3) 0.001(2) 0.011(2) 0.001(3)
C1 0.039(5) 0.027(5) 0.024(5) 0.003(4) 0.006(4) 0.002(4)
C2 0.053(7) 0.033(6) 0.030(5) -0.011(4) 0.010(5) -0.007(5)
C3 0.040(5) 0.034(5) 0.015(4) -0.009(4) 0.000(4) 0.003(4)
C4 0.016(4) 0.032(5) 0.019(4) 0.001(4) 0.004(3) 0.003(3)
C5 0.021(4) 0.020(4) 0.016(4) -0.004(3) 0.005(3) -0.001(3)
C6 0.028(5) 0.026(5) 0.017(4) -0.002(3) 0.004(3) 0.003(4)
C7 0.024(4) 0.037(5) 0.017(4) 0.001(4) 0.007(3) 0.003(4)
C8 0.023(4) 0.022(4) 0.023(4) 0.000(3) 0.006(3) -0.008(3)
C9 0.018(4) 0.019(4) 0.018(4) 0.001(3) 0.005(3) -0.005(3)
C10 0.034(5) 0.036(5) 0.020(4) 0.013(4) 0.000(4) -0.005(4)
C11 0.052(7) 0.044(6) 0.020(5) -0.004(4) 0.012(4) -0.006(5)
C12 0.065(7) 0.035(6) 0.014(4) 0.007(4) 0.009(4) -0.003(5)
C13 0.052(7) 0.044(7) 0.060(7) -0.005(6) 0.022(6) -0.026(6)
C14 0.055(7) 0.053(7) 0.052(7) 0.007(6) 0.033(6) 0.005(6)
N1 0.016(3) 0.026(4) 0.022(3) -0.002(3) 0.001(3) 0.005(3)
N2 0.051(5) 0.035(5) 0.019(4) -0.007(3) 0.015(4) -0.003(4)
N3 0.050(5) 0.022(4) 0.021(4) -0.002(3) 0.015(3) -0.005(4)
N4 0.021(4) 0.032(4) 0.016(3) 0.001(3) 0.003(3) -0.005(3)

loop_
_atom_type_symbol
_atom_type_description
_atom_type_scat_dispersion_real
_atom_type_scat_dispersion_imag
_atom_type_scat_source
C C 0.0150 0.0070 'International Tables Vol C Tables 4.2.6.8 and 6.1.1.4'
H H 0.0000 0.0000 'International Tables Vol C Tables 4.2.6.8 and 6.1.1.4'
Cu Cu -2.9170 3.6930 'International Tables Vol C Tables 4.2.6.8 and 6.1.1.4'
N N 0.0250 0.0140 'International Tables Vol C Tables 4.2.6.8 and 6.1.1.4'
O O 0.0410 0.0250 'International Tables Vol C Tables 4.2.6.8 and 6.1.1.4'
W W -6.7180 4.6260 'International Tables Vol C Tables 4.2.6.8 and 6.1.1.4'
S S 0.2920 0.4250 'International Tables Vol C Tables 4.2.6.8 and 6.1.1.4'

loop_
_geom_angle_atom_site_label_1
_geom_angle_atom_site_label_2
_geom_angle_atom_site_label_3
_geom_angle
_geom_angle_site_symmetry_1
_geom_angle_site_symmetry_3
_geom_angle_publ_flag
O13 W1 O3 99.3(3) . . ?
O13 W1 O7 104.5(3) . . ?
O3 W1 O7 88.6(2) . . ?
O13 W1 O1 103.3(3) . 3_766 ?
O3 W1 O1 89.2(2) . 3_766 ?
O7 W1 O1 152.1(2) . 3_766 ?
O13 W1 O11 99.2(3) . . ?
O3 W1 O11 161.5(2) . . ?
O7 W1 O11 87.1(2) . . ?
O1 W1 O11 86.2(2) 3_766 . ?
O13 W1 O6 175.2(2) . 3_766 ?
O3 W1 O6 76.1(2) . 3_766 ?
O7 W1 O6 76.7(2) . 3_766 ?
O1 W1 O6 75.8(2) 3_766 3_766 ?
O11 W1 O6 85.5(2) . 3_766 ?
O15 W2 O10 98.8(2) . . ?
O15 W2 O1 103.9(3) . . ?
O10 W2 O1 89.4(2) . . ?
O15 W2 O8 103.0(3) . . ?
O10 W2 O8 90.4(2) . . ?
O1 W2 O8 152.8(2) . . ?
O15 W2 O9 95.4(2) . 3_766 ?
O10 W2 O9 165.9(2) . 3_766 ?
O1 W2 O9 86.6(2) . 3_766 ?
O8 W2 O9 87.0(2) . 3_766 ?
O15 W2 O6 170.9(2) . . ?
O10 W2 O6 90.2(2) . . ?
O1 W2 O6 77.5(2) . . ?
O8 W2 O6 75.3(2) . . ?
O9 W2 O6 75.7(2) 3_766 . ?
O16 W3 O5 104.4(3) . . ?
O16 W3 O9 102.9(3) . . ?
O5 W3 O9 89.6(2) . . ?
O16 W3 O2 104.8(3) . . ?
O5 W3 O2 87.3(2) . . ?
O9 W3 O2 152.0(2) . . ?
O16 W3 O3 103.8(3) . . ?
O5 W3 O3 151.8(2) . . ?
O9 W3 O3 85.7(2) . . ?
O2 W3 O3 84.0(2) . . ?
O16 W3 O6 179.2(3) . 3_766 ?
O5 W3 O6 75.9(2) . 3_766 ?
O9 W3 O6 76.3(2) . 3_766 ?
O2 W3 O6 75.93(19) . 3_766 ?
O3 W3 O6 75.9(2) . 3_766 ?
O12 W4 O4 104.0(3) . 3_766 ?
O12 W4 O2 96.7(3) . . ?
O4 W4 O2 87.3(2) 3_766 . ?
O12 W4 O7 104.2(3) . . ?
O4 W4 O7 151.8(2) 3_766 . ?
O2 W4 O7 88.5(2) . . ?
O12 W4 O10 99.5(3) . . ?
O4 W4 O10 87.6(2) 3_766 . ?
O2 W4 O10 163.8(2) . . ?
O7 W4 O10 88.7(2) . . ?
O12 W4 O6 172.7(2) . 3_766 ?
O4 W4 O6 74.7(2) 3_766 3_766 ?
O2 W4 O6 76.1(2) . 3_766 ?
O7 W4 O6 77.2(2) . 3_766 ?
O10 W4 O6 87.7(2) . 3_766 ?
O14 W5 O11 99.5(2) . . ?
O14 W5 O4 104.5(3) . . ?
O11 W5 O4 91.8(2) . . ?
O14 W5 O8 99.9(3) . . ?
O11 W5 O8 90.7(2) . . ?
O4 W5 O8 154.7(2) . . ?
O14 W5 O5 93.9(2) . 3_766 ?
O11 W5 O5 166.5(2) . 3_766 ?
O4 W5 O5 85.8(2) . 3_766 ?
O8 W5 O5 85.9(2) . 3_766 ?
O14 W5 O6 169.9(2) . . ?
O11 W5 O6 90.2(2) . . ?
O4 W5 O6 77.7(2) . . ?
O8 W5 O6 77.1(2) . . ?
O5 W5 O6 76.3(2) 3_766 . ?
O18 Cu1 O14 169.1(3) . . ?
O18 Cu1 N1 96.6(3) . 3_666 ?
O14 Cu1 N1 88.6(3) . 3_666 ?
O18 Cu1 N4 91.2(3) . . ?
O14 Cu1 N4 86.3(3) . . ?
N1 Cu1 N4 163.6(3) 3_666 . ?
O18 Cu1 O17 84.2(3) . . ?
O14 Cu1 O17 85.7(3) . . ?
N1 Cu1 O17 96.0(3) 3_666 . ?
N4 Cu1 O17 99.1(3) . . ?
O18 Cu1 O15 88.2(2) . 3_666 ?
O14 Cu1 O15 102.1(2) . 3_666 ?
N1 Cu1 O15 81.7(2) 3_666 3_666 ?
N4 Cu1 O15 84.2(2) . 3_666 ?
O17 Cu1 O15 171.8(2) . 3_666 ?
O18 S1 C13 102.3(5) . . ?
O18 S1 C14 106.8(5) . . ?
C13 S1 C14 98.0(6) . . ?
W2 O1 W1 117.6(3) . 3_766 ?
W4 O2 W3 117.6(2) . . ?
W1 O3 W3 118.4(3) . . ?
W5 O4 W4 116.6(3) . 3_766 ?
W3 O5 W5 115.8(3) . 3_766 ?
W5 O6 W2 91.46(18) . . ?
W5 O6 W3 92.02(18) . 3_766 ?
W2 O6 W3 90.71(18) . 3_766 ?
W5 O6 W4 90.95(19) . 3_766 ?
W2 O6 W4 177.3(3) . 3_766 ?
W3 O6 W4 90.35(17) 3_766 3_766 ?
W5 O6 W1 178.3(3) . 3_766 ?
W2 O6 W1 89.17(18) . 3_766 ?
W3 O6 W1 89.53(18) 3_766 3_766 ?
W4 O6 W1 88.40(17) 3_766 3_766 ?
W1 O7 W4 117.5(3) . . ?
W2 O8 W5 116.0(3) . . ?
W3 O9 W2 117.2(3) . 3_766 ?
W2 O10 W4 176.7(3) . . ?
W5 O11 W1 174.1(3) . . ?
W5 O14 Cu1 170.1(4) . . ?
W2 O15 Cu1 172.6(3) . 3_666 ?
Cu1 O17 H17A 109.9 . . ?
Cu1 O17 H17B 109.1 . . ?
H17A O17 H17B 109.4 . . ?
S1 O18 Cu1 126.9(4) . . ?
C7 O19 C6 103.0(6) . . ?
N1 C1 C2 122.5(9) . . ?
N1 C1 H1 118.8 . . ?
C2 C1 H1 118.8 . . ?
C3 C2 C1 118.2(9) . . ?
C3 C2 H2 120.9 . . ?
C1 C2 H2 120.9 . . ?
C2 C3 C4 120.2(8) . . ?
C2 C3 H3 119.9 . . ?
C4 C3 H3 119.9 . . ?
C5 C4 C3 117.4(8) . . ?
C5 C4 C6 121.9(8) . . ?
C3 C4 C6 120.7(7) . . ?
N1 C5 C4 123.3(8) . . ?
N1 C5 H5 118.3 . . ?
C4 C5 H5 118.3 . . ?
N2 C6 O19 111.1(7) . . ?
N2 C6 C4 128.4(8) . . ?
O19 C6 C4 120.5(7) . . ?
N3 C7 O19 112.2(8) . . ?
N3 C7 C8 128.2(8) . . ?
O19 C7 C8 119.5(7) . . ?
C9 C8 C11 117.7(8) . . ?
C9 C8 C7 121.9(7) . . ?
C11 C8 C7 120.4(8) . . ?
N4 C9 C8 122.6(7) . . ?
N4 C9 H9 118.7 . . ?
C8 C9 H9 118.7 . . ?
N4 C10 C12 121.0(9) . . ?
N4 C10 H10 119.5 . . ?
C12 C10 H10 119.5 . . ?
C12 C11 C8 119.3(8) . . ?
C12 C11 H11 120.3 . . ?
C8 C11 H11 120.3 . . ?
C10 C12 C11 119.5(8) . . ?
C10 C12 H12 120.2 . . ?
C11 C12 H12 120.2 . . ?
S1 C13 H13A 109.5 . . ?
S1 C13 H13B 109.5 . . ?
H13A C13 H13B 109.5 . . ?
S1 C13 H13C 109.5 . . ?
H13A C13 H13C 109.5 . . ?
H13B C13 H13C 109.5 . . ?
S1 C14 H14A 109.5 . . ?
S1 C14 H14B 109.5 . . ?
H14A C14 H14B 109.5 . . ?
S1 C14 H14C 109.5 . . ?
H14A C14 H14C 109.5 . . ?
H14B C14 H14C 109.5 . . ?
C5 N1 C1 118.5(7) . . ?
C5 N1 Cu1 119.7(5) . 3_666 ?
C1 N1 Cu1 121.8(6) . 3_666 ?
C6 N2 N3 107.3(7) . . ?
C6 N2 H2A 126.3 . . ?
N3 N2 H2A 126.3 . . ?
C7 N3 N2 106.4(7) . . ?
C9 N4 C10 119.8(7) . . ?
C9 N4 Cu1 119.3(5) . . ?
C10 N4 Cu1 120.9(6) . . ?
H1WA O1W H1WB 109.5 . . ?
H2WA O2W H2WB 109.5 . . ?
H4WB O4W H4WA 109.5 . . ?
H3WA O3W H3WB 109.5 . . ?

loop_
_geom_bond_atom_site_label_1
_geom_bond_atom_site_label_2
_geom_bond_distance
_geom_bond_site_symmetry_2
_geom_bond_publ_flag
W1 O13 1.702(6) . ?
W1 O3 1.888(5) . ?
W1 O7 1.913(6) . ?
W1 O1 1.919(6) 3_766 ?
W1 O11 1.935(5) . ?
W1 O6 2.362(5) 3_766 ?
W2 O15 1.694(6) . ?
W2 O10 1.875(5) . ?
W2 O1 1.908(6) . ?
W2 O8 1.910(6) . ?
W2 O9 1.960(5) 3_766 ?
W2 O6 2.300(5) . ?
W3 O16 1.714(5) . ?
W3 O5 1.878(6) . ?
W3 O9 1.892(6) . ?
W3 O2 1.947(6) . ?
W3 O3 1.952(5) . ?
W3 O6 2.322(5) 3_766 ?
W4 O12 1.688(6) . ?
W4 O4 1.916(5) 3_766 ?
W4 O2 1.917(5) . ?
W4 O7 1.918(6) . ?
W4 O10 1.923(5) . ?
W4 O6 2.337(5) 3_766 ?
W5 O14 1.725(6) . ?
W5 O11 1.851(5) . ?
W5 O4 1.906(6) . ?
W5 O8 1.912(6) . ?
W5 O5 1.985(5) 3_766 ?
W5 O6 2.224(5) . ?
Cu1 O18 1.975(6) . ?
Cu1 O14 2.007(6) . ?
Cu1 N1 2.012(7) 3_666 ?
Cu1 N4 2.017(7) . ?
Cu1 O17 2.236(6) . ?
Cu1 O15 2.424(6) 3_666 ?
S1 O18 1.525(6) . ?
S1 C13 1.780(11) . ?
S1 C14 1.782(11) . ?
O17 H17A 0.8523 . ?
O17 H17B 0.8521 . ?
O19 C7 1.369(10) . ?
O19 C6 1.377(10) . ?
C1 N1 1.346(11) . ?
C1 C2 1.388(12) . ?
C1 H1 0.9300 . ?
C2 C3 1.386(14) . ?
C2 H2 0.9300 . ?
C3 C4 1.393(13) . ?
C3 H3 0.9300 . ?
C4 C5 1.391(11) . ?
C4 C6 1.430(12) . ?
C5 N1 1.337(11) . ?
C5 H5 0.9300 . ?
C6 N2 1.288(10) . ?
C7 N3 1.282(11) . ?
C7 C8 1.456(13) . ?
C8 C9 1.367(11) . ?
C8 C11 1.398(13) . ?
C9 N4 1.333(11) . ?
C9 H9 0.9300 . ?
C10 N4 1.340(11) . ?
C10 C12 1.370(13) . ?
C10 H10 0.9300 . ?
C11 C12 1.375(14) . ?
C11 H11 0.9300 . ?
C12 H12 0.9300 . ?
C13 H13A 0.9600 . ?
C13 H13B 0.9600 . ?
C13 H13C 0.9600 . ?
C14 H14A 0.9600 . ?
C14 H14B 0.9600 . ?
C14 H14C 0.9600 . ?
N2 N3 1.402(11) . ?
N2 H2A 0.8600 . ?
O1W H1WA 0.8501 . ?
O1W H1WB 0.8501 . ?
O2W H2WA 0.8499 . ?
O2W H2WB 0.8503 . ?
O4W H4WB 0.8500 . ?
O4W H4WA 0.8499 . ?
O3W H3WA 0.8499 . ?
O3W H3WB 0.8500 . ?

loop_
_geom_torsion_atom_site_label_1
_geom_torsion_atom_site_label_2
_geom_torsion_atom_site_label_3
_geom_torsion_atom_site_label_4
_geom_torsion
_geom_torsion_site_symmetry_1
_geom_torsion_site_symmetry_2
_geom_torsion_site_symmetry_3
_geom_torsion_site_symmetry_4
_geom_torsion_publ_flag
O13 W1 O3 W3 -177.7(3) . . . . ?
O7 W1 O3 W3 77.8(3) . . . . ?
O1 W1 O3 W3 -74.3(3) 3_766 . . . ?
O11 W1 O3 W3 1.3(9) . . . . ?
O6 W1 O3 W3 1.2(3) 3_766 . . . ?
O16 W3 O5 W5 -178.6(3) . . . 3_766 ?
O9 W3 O5 W5 -75.4(3) . . . 3_766 ?
O2 W3 O5 W5 76.8(3) . . . 3_766 ?
O3 W3 O5 W5 4.7(7) . . . 3_766 ?
O6 W3 O5 W5 0.6(3) 3_766 . . 3_766 ?
O16 W3 O9 W2 178.8(3) . . . 3_766 ?
O5 W3 O9 W2 74.2(3) . . . 3_766 ?
O2 W3 O9 W2 -9.3(7) . . . 3_766 ?
O3 W3 O9 W2 -78.0(3) . . . 3_766 ?
O6 W3 O9 W2 -1.4(3) 3_766 . . 3_766 ?
C13 S1 O18 Cu1 172.2(5) . . . . ?
C14 S1 O18 Cu1 -85.3(6) . . . . ?
N1 C1 C2 C3 -1.2(15) . . . . ?
C1 C2 C3 C4 0.9(15) . . . . ?
C2 C3 C4 C5 -0.5(14) . . . . ?
C2 C3 C4 C6 180.0(9) . . . . ?
C3 C4 C5 N1 0.5(12) . . . . ?
C6 C4 C5 N1 180.0(8) . . . . ?
C7 O19 C6 N2 0.5(9) . . . . ?
C7 O19 C6 C4 178.5(8) . . . . ?
C5 C4 C6 N2 -165.8(9) . . . . ?
C3 C4 C6 N2 13.6(15) . . . . ?
C5 C4 C6 O19 16.5(12) . . . . ?
C3 C4 C6 O19 -164.0(8) . . . . ?
C6 O19 C7 N3 -1.2(10) . . . . ?
C6 O19 C7 C8 -178.5(8) . . . . ?
N3 C7 C8 C9 172.8(9) . . . . ?
O19 C7 C8 C9 -10.3(12) . . . . ?
N3 C7 C8 C11 -8.4(15) . . . . ?
O19 C7 C8 C11 168.4(8) . . . . ?
C11 C8 C9 N4 0.8(12) . . . . ?
C7 C8 C9 N4 179.6(8) . . . . ?
C9 C8 C11 C12 -1.7(14) . . . . ?
C7 C8 C11 C12 179.5(9) . . . . ?
N4 C10 C12 C11 -0.3(16) . . . . ?
C8 C11 C12 C10 1.5(16) . . . . ?
C4 C5 N1 C1 -0.7(12) . . . . ?
C4 C5 N1 Cu1 -179.7(6) . . . 3_666 ?
C2 C1 N1 C5 1.1(13) . . . . ?
C2 C1 N1 Cu1 -179.9(7) . . . 3_666 ?
O19 C6 N2 N3 0.3(10) . . . . ?
C4 C6 N2 N3 -177.5(9) . . . . ?
O19 C7 N3 N2 1.4(10) . . . . ?
C8 C7 N3 N2 178.4(9) . . . . ?
C6 N2 N3 C7 -1.0(10) . . . . ?
C8 C9 N4 C10 0.4(12) . . . . ?
C8 C9 N4 Cu1 179.5(6) . . . . ?
C12 C10 N4 C9 -0.7(13) . . . . ?
C12 C10 N4 Cu1 -179.7(8) . . . . ?
